data_7122568
loop_
_publ_author_name
'Ayres, Alexander J.'
'Zegke, Markus'
'Ostrowski, Joseph P. A.'
'Tuna, Floriana'
'McInnes, Eric J. L.'
'Wooles, Ashley J.'
'Liddle, Stephen T.'

_publ_section_title
;
 Actinide-transition metal bonding in heterobimetallic uranium- and
 thorium-molybdenum paddlewheel complexes.
;
_journal_issue 96
_journal_name_full 'Chemical communications (Cambridge, England)'
_journal_page_first 13515
_journal_page_last 13518
_journal_paper_doi 10.1039/c8cc05268a
_journal_volume 54
_journal_year 2018
_chemical_formula_moiety 'C63 H63 I N3 P3 U, 2(C7 H8)'
_chemical_formula_sum 'C77 H79 I N3 P3 U'
_chemical_formula_weight 1504.27
_chemical_properties_physical Air-sensitive,Moisture-sensitive
_space_group_crystal_system monoclinic
_space_group_IT_number 14
_space_group_name_Hall '-P 2yn'
_space_group_name_H-M_alt 'P 1 21/n 1'
_symmetry_space_group_name_Hall '-P 2yn'
_symmetry_space_group_name_H-M 'P 1 21/n 1'
_atom_sites_solution_hydrogens geom
_atom_sites_solution_primary dual
_atom_sites_solution_secondary direct
_audit_creation_date 2016-09-30
_audit_creation_method
;
Olex2 1.2
(compiled 2016.09.09 svn.r3337 for OlexSys, GUI svn.r5227)
;
_audit_update_record
;
2018-11-07 deposited with the CCDC.
2018-11-09 downloaded from the CCDC.
;
_cell_angle_alpha 90
_cell_angle_beta 91.079(5)
_cell_angle_gamma 90
_cell_formula_units_Z 4
_cell_length_a 12.496(3)
_cell_length_b 39.078(9)
_cell_length_c 13.949(3)
_cell_measurement_reflns_used 8943
_cell_measurement_temperature 90(2)
_cell_measurement_theta_max 27.62
_cell_measurement_theta_min 2.17
_cell_volume 6810(3)
_computing_cell_refinement 'Bruker SAINT version 6.36A (Bruker, 2000)'
_computing_data_reduction 'Bruker SAINT version 6.36A (Bruker, 2000)'
_computing_molecular_graphics 'Olex2 (Dolomanov et al., 2009)'
_computing_publication_material 'Olex2 (Dolomanov et al., 2009)'
_computing_structure_refinement 'ShelXL (Sheldrick, 2015)'
_computing_structure_solution 'ShelXT (Sheldrick, 2015)'
_diffrn_ambient_temperature 90.15
_diffrn_detector_area_resol_mean 8.366
_diffrn_measured_fraction_theta_full 0.966
_diffrn_measured_fraction_theta_max 0.966
_diffrn_measurement_device_type 'Bruker SMART APEX CCD area detector'
_diffrn_measurement_method \w
_diffrn_radiation_monochromator graphite
_diffrn_radiation_type MoK\a
_diffrn_radiation_wavelength 0.71073
_diffrn_reflns_av_R_equivalents 0.1340
_diffrn_reflns_av_unetI/netI 0.1781
_diffrn_reflns_Laue_measured_fraction_full 0.966
_diffrn_reflns_Laue_measured_fraction_max 0.966
_diffrn_reflns_limit_h_max 14
_diffrn_reflns_limit_h_min -14
_diffrn_reflns_limit_k_max 42
_diffrn_reflns_limit_k_min -46
_diffrn_reflns_limit_l_max 14
_diffrn_reflns_limit_l_min -16
_diffrn_reflns_number 32237
_diffrn_reflns_point_group_measured_fraction_full 0.966
_diffrn_reflns_point_group_measured_fraction_max 0.966
_diffrn_reflns_theta_full 25.027
_diffrn_reflns_theta_max 25.027
_diffrn_reflns_theta_min 1.794
_diffrn_standards_number 0
_exptl_absorpt_coefficient_mu 2.952
_exptl_absorpt_correction_T_max 0.4305
_exptl_absorpt_correction_T_min 0.2757
_exptl_absorpt_correction_type multi-scan
_exptl_absorpt_process_details
;
SADABS-2007/2 (Bruker,2007) was used for absorption correction.
wR2(int) was 0.1178 before and 0.0736 after correction.
The Ratio of minimum to maximum transmission is 0.6404.
The \l/2 correction factor is 0.0015.
;
_exptl_crystal_colour green
_exptl_crystal_colour_primary green
_exptl_crystal_density_diffrn 1.467
_exptl_crystal_description needle
_exptl_crystal_F_000 3008
_exptl_crystal_size_max 0.26
_exptl_crystal_size_mid 0.08
_exptl_crystal_size_min 0.06
_refine_diff_density_max 8.172
_refine_diff_density_min -2.915
_refine_diff_density_rms 0.266
_refine_ls_extinction_method none
_refine_ls_goodness_of_fit_ref 1.178
_refine_ls_hydrogen_treatment constr
_refine_ls_matrix_type full
_refine_ls_number_parameters 777
_refine_ls_number_reflns 11630
_refine_ls_number_restraints 1257
_refine_ls_restrained_S_all 1.118
_refine_ls_R_factor_all 0.2084
_refine_ls_R_factor_gt 0.1384
_refine_ls_shift/su_max 0.000
_refine_ls_shift/su_mean 0.000
_refine_ls_structure_factor_coef Fsqd
_refine_ls_weighting_details 'w=1/[\s^2^(Fo^2^)+(0.0001P)^2^+482.7732P] where P=(Fo^2^+2Fc^2^)/3'
_refine_ls_weighting_scheme calc
_refine_ls_wR_factor_gt 0.2624
_refine_ls_wR_factor_ref 0.2898
_reflns_Friedel_coverage 0.000
_reflns_number_gt 6785
_reflns_number_total 11630
_reflns_threshold_expression 'I > 2\s(I)'
_cod_data_source_file c8cc05268a2.cif
_cod_data_source_block UI
_cod_depositor_comments 'Adding full bibliography for 7122562--7122573.cif.'
_cod_database_code 7122568
_nottingham_internal_coll_number 11742
_nottingham_internal_coll_client AA/STL
_nottingham_internal_coll_type hemisphere
_nottingham_internal_coll_frame_method \w
_nottingham_internal_coll_frame_time 35
_nottingham_internal_coll_frame_width 0.3
_nottingham_internal_coll_user AA
_nottingham_internal_coll_date 09/08/2012
_nottingham_internal_coll_location NOTTS
_nottingham_internal_process_date 10/08/2012
_nottingham_internal_process_user AA/WL
_nottingham_internal_solution_date 30/09/2016
_nottingham_internal_solution_user AW
_nottingham_internal_refinement_date 30/09/2016
_nottingham_internal_refinement_user AW
_nottingham_internal_validation_date 30/09/2016
_nottingham_internal_validation_user AW
_nottingham_internal_archive_date 30/09/2016
_shelx_shelxl_version_number 2014/7
_shelx_space_group_comment
;
The symmetry employed for this shelxl refinement is uniquely defined
by the following loop, which should always be used as a source of
symmetry information in preference to the above space-group names.
They are only intended as comments.
;
_olex2_refinement_description
;
1. Fixed Uiso
 At 1.2 times of:
  All C(H) groups
 At 1.5 times of:
  All C(H,H,H) groups
2. Uiso/Uaniso restraints and constraints
All non-hydrogen atoms have similar U: within 2A with sigma of 0.01 and sigma
for terminal atoms of 0.02
3. Rigid body (RIGU) restrains
 All non-hydrogen atoms
 with sigma for 1-2 distances of 0.004 and sigma for 1-3 distances of 0.004
4.a Aromatic/amide H refined with riding coordinates:
 C4(H4), C7(H7), C11(H11), C12(H12), C13(H13), C14(H14), C15(H15), C17(H17),
 C18(H18), C19(H19), C20(H20), C21(H21), C25(H25), C28(H28), C32(H32), C33(H33),
  C34(H34), C35(H35), C36(H36), C38(H38), C39(H39), C40(H40), C41(H41),
 C42(H42), C46(H46), C49(H49), C53(H53), C54(H54), C55(H55), C56(H56), C57(H57),
  C59(H59), C60(H60), C61(H61), C62(H62), C63(H63), C66(H66), C67(H67),
 C68(H68), C69(H69), C70(H70), C73(H73), C74(H74), C75(H75), C76(H76), C77(H77)
4.b Idealised Me refined as rotating group:
 C3(H3A,H3B,H3C), C6(H6A,H6B,H6C), C9(H9A,H9B,H9C), C24(H24A,H24B,H24C),
 C27(H27A,H27B,H27C), C30(H30A,H30B,H30C), C45(H45A,H45B,H45C), C48(H48A,H48B,
 H48C), C51(H51A,H51B,H51C), C64(H64A,H64B,H64C), C71(H71A,H71B,H71C)
;
_olex2_submission_special_instructions 'No special instructions were received'

loop_
_space_group_symop_operation_xyz
'x, y, z'
'-x+1/2, y+1/2, -z+1/2'
'-x, -y, -z'
'x-1/2, -y-1/2, z-1/2'

loop_
_atom_site_label
_atom_site_type_symbol
_atom_site_fract_x
_atom_site_fract_y
_atom_site_fract_z
_atom_site_U_iso_or_equiv
_atom_site_adp_type
_atom_site_occupancy
_atom_site_site_symmetry_order
_atom_site_calc_flag
_atom_site_refinement_flags_posn
_atom_site_refinement_flags_adp
U1 U 0.27509(7) 0.34994(2) 0.57639(7) 0.0191(2) Uani 1 1 d . U
I1 I 0.19953(14) 0.34094(4) 0.37407(14) 0.0379(5) Uani 1 1 d . U
P1 P 0.1073(5) 0.39937(14) 0.6277(5) 0.0239(13) Uani 1 1 d . U
P2 P 0.2492(4) 0.27800(14) 0.6311(5) 0.0195(12) Uani 1 1 d . U
P3 P 0.4840(5) 0.37449(14) 0.5113(5) 0.0238(13) Uani 1 1 d . U
N1 N 0.2375(14) 0.4063(4) 0.6051(14) 0.022(3) Uani 1 1 d . U
N2 N 0.1878(14) 0.3128(4) 0.6773(14) 0.021(3) Uani 1 1 d . U
N3 N 0.4515(14) 0.3363(4) 0.5620(14) 0.023(3) Uani 1 1 d . U
C1 C 0.2959(18) 0.4380(5) 0.6151(17) 0.022(3) Uani 1 1 d . U
C2 C 0.3474(18) 0.4433(5) 0.7020(17) 0.024(3) Uani 1 1 d . U
C3 C 0.3526(19) 0.4181(6) 0.7826(18) 0.029(5) Uani 1 1 d . U
H3A H 0.2846 0.4057 0.7856 0.044 Uiso 1 1 calc GR .
H3B H 0.3655 0.4303 0.8431 0.044 Uiso 1 1 calc GR .
H3C H 0.4109 0.4019 0.7719 0.044 Uiso 1 1 calc GR .
C4 C 0.4031(18) 0.4759(5) 0.7141(18) 0.024(3) Uani 1 1 d . U
H4 H 0.4374 0.4813 0.7735 0.028 Uiso 1 1 calc R .
C5 C 0.4057(17) 0.4988(5) 0.6392(17) 0.022(3) Uani 1 1 d . U
C6 C 0.4633(19) 0.5333(5) 0.6565(19) 0.030(5) Uani 1 1 d . U
H6A H 0.4101 0.5512 0.6675 0.045 Uiso 1 1 calc GR .
H6B H 0.5054 0.5391 0.6002 0.045 Uiso 1 1 calc GR .
H6C H 0.5110 0.5314 0.7129 0.045 Uiso 1 1 calc GR .
C7 C 0.3582(17) 0.4916(5) 0.5529(17) 0.023(3) Uani 1 1 d . U
H7 H 0.3624 0.5077 0.5021 0.027 Uiso 1 1 calc R .
C8 C 0.3021(17) 0.4600(5) 0.5378(17) 0.022(3) Uani 1 1 d . U
C9 C 0.2533(18) 0.4523(6) 0.4430(17) 0.026(4) Uani 1 1 d . U
H9A H 0.2885 0.4323 0.4155 0.038 Uiso 1 1 calc GR .
H9B H 0.2623 0.4720 0.4003 0.038 Uiso 1 1 calc GR .
H9C H 0.1769 0.4476 0.4501 0.038 Uiso 1 1 calc GR .
C10 C 0.0793(18) 0.4208(6) 0.7401(19) 0.029(3) Uani 1 1 d . U
C11 C 0.1089(19) 0.4556(6) 0.7620(19) 0.034(4) Uani 1 1 d . U
H11 H 0.1412 0.4696 0.7149 0.040 Uiso 1 1 calc R .
C12 C 0.090(2) 0.4683(7) 0.851(2) 0.038(4) Uani 1 1 d . U
H12 H 0.1066 0.4916 0.8635 0.046 Uiso 1 1 calc R .
C13 C 0.049(2) 0.4493(6) 0.925(2) 0.040(4) Uani 1 1 d . U
H13 H 0.0407 0.4589 0.9869 0.048 Uiso 1 1 calc R .
C14 C 0.018(2) 0.4152(6) 0.905(2) 0.038(4) Uani 1 1 d . U
H14 H -0.0129 0.4015 0.9537 0.045 Uiso 1 1 calc R .
C15 C 0.0339(19) 0.4018(6) 0.8135(19) 0.031(3) Uani 1 1 d . U
H15 H 0.0129 0.3788 0.8008 0.038 Uiso 1 1 calc R .
C16 C 0.0169(18) 0.4200(6) 0.5438(19) 0.030(3) Uani 1 1 d . U
C17 C -0.0241(19) 0.4005(6) 0.4685(19) 0.032(3) Uani 1 1 d . U
H17 H 0.0027 0.3780 0.4611 0.039 Uiso 1 1 calc R .
C18 C -0.1033(19) 0.4120(6) 0.402(2) 0.036(4) Uani 1 1 d . U
H18 H -0.1298 0.3977 0.3515 0.043 Uiso 1 1 calc R .
C19 C -0.141(2) 0.4461(6) 0.413(2) 0.038(4) Uani 1 1 d . U
H19 H -0.1923 0.4553 0.3689 0.045 Uiso 1 1 calc R .
C20 C -0.104(2) 0.4650(7) 0.486(2) 0.039(4) Uani 1 1 d . U
H20 H -0.1330 0.4873 0.4930 0.046 Uiso 1 1 calc R .
C21 C -0.0264(19) 0.4540(6) 0.552(2) 0.035(4) Uani 1 1 d . U
H21 H -0.0024 0.4688 0.6023 0.042 Uiso 1 1 calc R .
C22 C 0.1032(17) 0.3139(5) 0.7458(17) 0.021(3) Uani 1 1 d . U
C23 C -0.0050(17) 0.3100(5) 0.7140(17) 0.021(3) Uani 1 1 d . U
C24 C -0.0374(17) 0.3070(5) 0.6095(16) 0.022(4) Uani 1 1 d . U
H24A H -0.0519 0.2829 0.5940 0.033 Uiso 1 1 calc GR .
H24B H 0.0206 0.3154 0.5697 0.033 Uiso 1 1 calc GR .
H24C H -0.1021 0.3206 0.5972 0.033 Uiso 1 1 calc GR .
C25 C -0.0841(18) 0.3113(5) 0.7833(17) 0.022(3) Uani 1 1 d . U
H25 H -0.1567 0.3094 0.7625 0.026 Uiso 1 1 calc R .
C26 C -0.0634(18) 0.3150(5) 0.8784(18) 0.024(3) Uani 1 1 d . U
C27 C -0.152(2) 0.3151(7) 0.9544(19) 0.039(5) Uani 1 1 d . U
H27A H -0.2073 0.3319 0.9365 0.058 Uiso 1 1 calc GR .
H27B H -0.1213 0.3210 1.0173 0.058 Uiso 1 1 calc GR .
H27C H -0.1851 0.2923 0.9576 0.058 Uiso 1 1 calc GR .
C28 C 0.0455(17) 0.3201(5) 0.9094(18) 0.024(3) Uani 1 1 d . U
H28 H 0.0623 0.3243 0.9750 0.029 Uiso 1 1 calc R .
C29 C 0.1253(17) 0.3189(5) 0.8432(17) 0.021(3) Uani 1 1 d . U
C30 C 0.2392(17) 0.3274(5) 0.8763(18) 0.025(4) Uani 1 1 d . U
H30A H 0.2892 0.3112 0.8476 0.037 Uiso 1 1 calc GR .
H30B H 0.2446 0.3258 0.9463 0.037 Uiso 1 1 calc GR .
H30C H 0.2572 0.3507 0.8561 0.037 Uiso 1 1 calc GR .
C31 C 0.1468(17) 0.2487(5) 0.5823(17) 0.021(3) Uani 1 1 d . U
C32 C 0.1224(17) 0.2499(5) 0.4870(17) 0.022(3) Uani 1 1 d . U
H32 H 0.1608 0.2650 0.4466 0.026 Uiso 1 1 calc R .
C33 C 0.0400(17) 0.2288(5) 0.4470(18) 0.023(3) Uani 1 1 d . U
H33 H 0.0216 0.2302 0.3807 0.027 Uiso 1 1 calc R .
C34 C -0.0123(18) 0.2065(5) 0.5059(18) 0.024(3) Uani 1 1 d . U
H34 H -0.0666 0.1921 0.4796 0.029 Uiso 1 1 calc R .
C35 C 0.0121(17) 0.2047(5) 0.6012(18) 0.024(3) Uani 1 1 d . U
H35 H -0.0273 0.1895 0.6403 0.029 Uiso 1 1 calc R .
C36 C 0.0937(17) 0.2246(5) 0.6434(18) 0.023(3) Uani 1 1 d . U
H36 H 0.1130 0.2222 0.7093 0.028 Uiso 1 1 calc R .
C37 C 0.3140(17) 0.2510(5) 0.7241(17) 0.020(3) Uani 1 1 d . U
C38 C 0.2707(18) 0.2445(5) 0.8149(17) 0.022(3) Uani 1 1 d . U
H38 H 0.2086 0.2563 0.8349 0.027 Uiso 1 1 calc R .
C39 C 0.3198(18) 0.2203(5) 0.8753(18) 0.025(3) Uani 1 1 d . U
H39 H 0.2925 0.2159 0.9372 0.029 Uiso 1 1 calc R .
C40 C 0.4103(17) 0.2027(5) 0.8431(17) 0.023(3) Uani 1 1 d . U
H40 H 0.4438 0.1862 0.8837 0.028 Uiso 1 1 calc R .
C41 C 0.4499(18) 0.2086(5) 0.7564(17) 0.024(3) Uani 1 1 d . U
H41 H 0.5103 0.1960 0.7358 0.029 Uiso 1 1 calc R .
C42 C 0.4040(17) 0.2331(5) 0.6960(17) 0.022(3) Uani 1 1 d . U
H42 H 0.4343 0.2375 0.6353 0.026 Uiso 1 1 calc R .
C43 C 0.5205(17) 0.3090(5) 0.5863(18) 0.021(3) Uani 1 1 d . U
C44 C 0.5426(17) 0.2834(5) 0.5171(18) 0.023(3) Uani 1 1 d . U
C45 C 0.4880(18) 0.2816(5) 0.4216(18) 0.027(4) Uani 1 1 d . U
H45A H 0.4121 0.2763 0.4299 0.040 Uiso 1 1 calc GR .
H45B H 0.5211 0.2636 0.3832 0.040 Uiso 1 1 calc GR .
H45C H 0.4947 0.3036 0.3888 0.040 Uiso 1 1 calc GR .
C46 C 0.6185(17) 0.2578(5) 0.5438(18) 0.023(3) Uani 1 1 d . U
H46 H 0.6367 0.2406 0.4987 0.028 Uiso 1 1 calc R .
C47 C 0.6652(17) 0.2574(5) 0.6322(19) 0.026(3) Uani 1 1 d . U
C48 C 0.7454(18) 0.2287(6) 0.6577(19) 0.032(5) Uani 1 1 d . U
H48A H 0.7073 0.2095 0.6869 0.048 Uiso 1 1 calc GR .
H48B H 0.7996 0.2374 0.7031 0.048 Uiso 1 1 calc GR .
H48C H 0.7803 0.2208 0.5993 0.048 Uiso 1 1 calc GR .
C49 C 0.6382(17) 0.2807(5) 0.7013(19) 0.025(3) Uani 1 1 d . U
H49 H 0.6687 0.2793 0.7641 0.030 Uiso 1 1 calc R .
C50 C 0.5642(17) 0.3067(5) 0.6775(18) 0.024(3) Uani 1 1 d . U
C51 C 0.5329(18) 0.3316(6) 0.7554(18) 0.029(5) Uani 1 1 d . U
H51A H 0.5423 0.3551 0.7326 0.043 Uiso 1 1 calc GR .
H51B H 0.5783 0.3278 0.8125 0.043 Uiso 1 1 calc GR .
H51C H 0.4578 0.3279 0.7715 0.043 Uiso 1 1 calc GR .
C52 C 0.5366(19) 0.3696(6) 0.3924(18) 0.029(3) Uani 1 1 d . U
C53 C 0.6388(19) 0.3560(6) 0.3686(19) 0.034(4) Uani 1 1 d . U
H53 H 0.6828 0.3469 0.4186 0.041 Uiso 1 1 calc R .
C54 C 0.676(2) 0.3556(6) 0.2770(19) 0.037(4) Uani 1 1 d . U
H54 H 0.7454 0.3467 0.2653 0.045 Uiso 1 1 calc R .
C55 C 0.615(2) 0.3679(6) 0.202(2) 0.037(4) Uani 1 1 d . U
H55 H 0.6403 0.3668 0.1378 0.045 Uiso 1 1 calc R .
C56 C 0.514(2) 0.3820(6) 0.220(2) 0.036(4) Uani 1 1 d . U
H56 H 0.4713 0.3915 0.1698 0.044 Uiso 1 1 calc R .
C57 C 0.478(2) 0.3818(6) 0.3127(19) 0.033(3) Uani 1 1 d . U
H57 H 0.4081 0.3905 0.3234 0.039 Uiso 1 1 calc R .
C58 C 0.5985(17) 0.3916(5) 0.5762(18) 0.025(3) Uani 1 1 d . U
C59 C 0.6904(17) 0.3741(5) 0.6011(18) 0.026(3) Uani 1 1 d . U
H59 H 0.6987 0.3512 0.5794 0.031 Uiso 1 1 calc R .
C60 C 0.7733(18) 0.3891(6) 0.6581(18) 0.029(3) Uani 1 1 d . U
H60 H 0.8350 0.3762 0.6755 0.035 Uiso 1 1 calc R .
C61 C 0.7632(18) 0.4233(5) 0.6887(19) 0.028(4) Uani 1 1 d . U
H61 H 0.8179 0.4337 0.7268 0.034 Uiso 1 1 calc R .
C62 C 0.6716(17) 0.4415(6) 0.6620(18) 0.027(3) Uani 1 1 d . U
H62 H 0.6651 0.4647 0.6814 0.032 Uiso 1 1 calc R .
C63 C 0.5898(18) 0.4268(5) 0.6081(18) 0.024(3) Uani 1 1 d . U
H63 H 0.5278 0.4398 0.5920 0.029 Uiso 1 1 calc R .
C64 C 0.769(3) 0.6152(9) 0.895(3) 0.093(8) Uani 1 1 d . U
H64A H 0.7963 0.6309 0.8465 0.139 Uiso 1 1 calc GR .
H64B H 0.8040 0.6201 0.9571 0.139 Uiso 1 1 calc GR .
H64C H 0.6915 0.6183 0.9005 0.139 Uiso 1 1 calc GR .
C65 C 0.792(3) 0.5800(10) 0.867(3) 0.082(6) Uani 1 1 d . U
C66 C 0.869(3) 0.5715(10) 0.802(3) 0.080(6) Uani 1 1 d . U
H66 H 0.9080 0.5894 0.7729 0.096 Uiso 1 1 calc R .
C67 C 0.892(3) 0.5383(10) 0.778(3) 0.082(6) Uani 1 1 d . U
H67 H 0.9476 0.5339 0.7342 0.098 Uiso 1 1 calc R .
C68 C 0.836(3) 0.5108(10) 0.818(3) 0.085(6) Uani 1 1 d . U
H68 H 0.8499 0.4881 0.7972 0.102 Uiso 1 1 calc R .
C69 C 0.759(3) 0.5169(10) 0.886(3) 0.087(6) Uani 1 1 d . U
H69 H 0.7228 0.4985 0.9161 0.105 Uiso 1 1 calc R .
C70 C 0.736(3) 0.5535(10) 0.913(3) 0.087(6) Uani 1 1 d . U
H70 H 0.6844 0.5587 0.9598 0.105 Uiso 1 1 calc R .
C71 C 0.149(3) 0.5766(9) 0.874(3) 0.071(7) Uani 1 1 d . U
H71A H 0.1494 0.5655 0.8105 0.106 Uiso 1 1 calc GR .
H71B H 0.1470 0.6015 0.8652 0.106 Uiso 1 1 calc GR .
H71C H 0.0862 0.5691 0.9087 0.106 Uiso 1 1 calc GR .
C72 C 0.253(3) 0.5665(9) 0.931(3) 0.062(5) Uani 1 1 d . U
C73 C 0.323(3) 0.5439(9) 0.890(2) 0.062(5) Uani 1 1 d . U
H73 H 0.3059 0.5331 0.8304 0.074 Uiso 1 1 calc R .
C74 C 0.418(3) 0.5374(9) 0.936(2) 0.061(5) Uani 1 1 d . U
H74 H 0.4694 0.5233 0.9052 0.073 Uiso 1 1 calc R .
C75 C 0.442(3) 0.5507(9) 1.024(2) 0.061(5) Uani 1 1 d . U
H75 H 0.5064 0.5439 1.0567 0.073 Uiso 1 1 calc R .
C76 C 0.375(3) 0.5737(9) 1.068(2) 0.061(5) Uani 1 1 d . U
H76 H 0.3944 0.5843 1.1273 0.074 Uiso 1 1 calc R .
C77 C 0.278(3) 0.5808(9) 1.022(3) 0.062(5) Uani 1 1 d . U
H77 H 0.2274 0.5954 1.0517 0.075 Uiso 1 1 calc R .

loop_
_atom_site_aniso_label
_atom_site_aniso_U_11
_atom_site_aniso_U_22
_atom_site_aniso_U_33
_atom_site_aniso_U_23
_atom_site_aniso_U_13
_atom_site_aniso_U_12
U1 0.0196(4) 0.0111(4) 0.0268(5) -0.0004(4) 0.0048(3) -0.0005(4)
I1 0.0374(10) 0.0252(9) 0.0511(13) -0.0017(8) -0.0012(8) -0.0048(7)
P1 0.022(3) 0.013(2) 0.036(4) 0.000(2) 0.006(2) 0.000(2)
P2 0.019(3) 0.012(2) 0.028(3) -0.001(2) 0.006(2) -0.0024(19)
P3 0.023(3) 0.011(2) 0.038(4) 0.002(2) 0.005(2) 0.001(2)
N1 0.021(4) 0.010(4) 0.035(6) -0.004(4) 0.002(4) -0.001(3)
N2 0.021(5) 0.011(4) 0.031(5) 0.003(4) 0.006(4) 0.000(4)
N3 0.019(4) 0.011(4) 0.038(6) 0.004(4) 0.007(4) 0.001(3)
C1 0.025(5) 0.012(5) 0.030(6) -0.006(4) 0.005(4) -0.002(4)
C2 0.027(6) 0.015(5) 0.029(6) -0.008(4) 0.005(5) -0.003(5)
C3 0.034(11) 0.023(8) 0.031(8) -0.003(7) 0.006(7) 0.000(7)
C4 0.026(7) 0.016(5) 0.029(7) -0.009(5) 0.007(5) -0.004(5)
C5 0.024(7) 0.014(5) 0.029(7) -0.011(5) 0.009(5) -0.003(5)
C6 0.032(10) 0.017(7) 0.042(11) -0.013(7) 0.006(9) -0.007(7)
C7 0.025(7) 0.013(5) 0.030(7) -0.008(5) 0.008(5) -0.004(5)
C8 0.024(6) 0.012(5) 0.031(6) -0.006(4) 0.005(5) -0.003(5)
C9 0.027(10) 0.020(9) 0.031(7) -0.004(6) 0.005(6) -0.002(7)
C10 0.027(6) 0.022(5) 0.039(5) -0.001(4) 0.006(4) 0.005(5)
C11 0.035(8) 0.023(6) 0.043(7) -0.003(5) 0.008(6) 0.002(5)
C12 0.042(8) 0.029(7) 0.044(7) -0.006(5) 0.010(6) 0.002(6)
C13 0.046(9) 0.030(7) 0.045(8) -0.005(6) 0.011(7) 0.002(6)
C14 0.042(8) 0.029(7) 0.042(7) -0.002(5) 0.010(6) 0.003(6)
C15 0.031(7) 0.023(6) 0.040(6) -0.002(5) 0.009(6) 0.004(6)
C16 0.025(5) 0.021(5) 0.043(6) 0.001(5) 0.003(5) 0.006(4)
C17 0.028(7) 0.024(6) 0.044(7) 0.002(5) 0.001(6) 0.007(5)
C18 0.031(7) 0.030(7) 0.047(8) 0.003(6) -0.001(6) 0.009(6)
C19 0.033(7) 0.031(7) 0.050(8) 0.003(6) 0.000(6) 0.013(6)
C20 0.035(7) 0.029(7) 0.051(8) 0.002(6) -0.002(6) 0.015(6)
C21 0.032(7) 0.024(6) 0.049(8) 0.001(5) 0.001(6) 0.010(5)
C22 0.023(5) 0.010(6) 0.029(5) 0.000(4) 0.006(4) -0.001(4)
C23 0.024(5) 0.008(6) 0.031(6) 0.003(5) 0.006(4) -0.001(4)
C24 0.020(8) 0.012(9) 0.033(7) 0.000(6) 0.006(6) 0.000(7)
C25 0.024(6) 0.008(7) 0.033(6) 0.002(5) 0.007(5) -0.002(5)
C26 0.026(6) 0.014(7) 0.033(6) 0.003(5) 0.007(5) 0.001(5)
C27 0.032(8) 0.043(12) 0.041(10) 0.002(9) 0.012(7) -0.002(8)
C28 0.027(5) 0.016(7) 0.030(6) 0.002(5) 0.007(5) 0.000(5)
C29 0.024(5) 0.011(6) 0.029(6) 0.000(5) 0.006(4) 0.000(5)
C30 0.025(7) 0.018(10) 0.031(10) -0.002(8) 0.005(6) -0.002(6)
C31 0.019(5) 0.011(5) 0.032(6) 0.000(4) 0.005(4) 0.001(4)
C32 0.021(6) 0.012(6) 0.033(6) -0.002(5) 0.003(5) 0.001(5)
C33 0.022(6) 0.012(6) 0.034(7) -0.002(5) 0.002(5) -0.001(5)
C34 0.024(7) 0.014(6) 0.036(7) -0.001(6) 0.002(6) -0.002(5)
C35 0.020(6) 0.015(6) 0.036(7) 0.001(6) 0.002(5) 0.000(5)
C36 0.020(6) 0.016(6) 0.034(7) 0.002(5) 0.002(5) -0.001(5)
C37 0.024(5) 0.008(5) 0.029(5) 0.000(4) 0.002(4) -0.006(4)
C38 0.027(6) 0.012(6) 0.029(6) 0.003(5) 0.003(5) -0.003(5)
C39 0.029(7) 0.014(6) 0.031(7) 0.003(5) 0.002(5) -0.002(5)
C40 0.027(7) 0.010(6) 0.032(7) 0.003(5) 0.000(5) -0.003(5)
C41 0.029(7) 0.011(6) 0.032(7) 0.004(5) 0.001(5) 0.001(5)
C42 0.024(6) 0.011(6) 0.030(7) 0.002(5) 0.002(5) -0.003(5)
C43 0.017(5) 0.010(5) 0.037(6) 0.006(4) 0.009(4) -0.001(4)
C44 0.020(6) 0.012(5) 0.039(6) 0.005(5) 0.010(5) -0.001(5)
C45 0.029(9) 0.010(9) 0.042(8) 0.000(6) 0.006(6) 0.007(7)
C46 0.018(6) 0.012(6) 0.040(7) 0.006(5) 0.013(5) -0.002(5)
C47 0.020(6) 0.017(6) 0.041(7) 0.006(5) 0.012(5) -0.001(5)
C48 0.025(9) 0.023(8) 0.048(11) 0.006(8) 0.010(8) 0.006(7)
C49 0.018(6) 0.018(6) 0.040(7) 0.005(5) 0.008(5) 0.001(5)
C50 0.018(6) 0.017(6) 0.038(6) 0.007(5) 0.008(5) 0.001(5)
C51 0.022(10) 0.024(8) 0.040(9) 0.001(7) 0.003(7) 0.004(7)
C52 0.032(6) 0.018(6) 0.037(5) 0.000(4) 0.004(4) -0.006(5)
C53 0.035(6) 0.030(7) 0.038(7) 0.003(6) 0.006(5) -0.001(6)
C54 0.041(7) 0.033(8) 0.038(7) 0.002(6) 0.008(6) -0.004(6)
C55 0.044(7) 0.029(8) 0.040(7) 0.002(6) 0.005(6) -0.007(6)
C56 0.043(7) 0.027(8) 0.039(7) 0.002(6) 0.003(6) -0.006(6)
C57 0.036(7) 0.023(7) 0.039(6) 0.001(5) 0.001(5) -0.007(6)
C58 0.022(5) 0.012(5) 0.040(6) 0.003(5) 0.004(4) 0.001(4)
C59 0.023(6) 0.012(6) 0.043(8) 0.002(6) 0.002(5) 0.002(4)
C60 0.024(6) 0.017(6) 0.045(8) 0.003(6) 0.001(6) 0.001(5)
C61 0.024(6) 0.016(6) 0.044(8) 0.002(6) 0.000(6) 0.000(5)
C62 0.023(6) 0.014(6) 0.043(8) 0.000(6) -0.001(6) 0.000(5)
C63 0.021(6) 0.011(5) 0.040(8) 0.002(5) 0.001(6) 0.000(4)
C64 0.101(18) 0.072(12) 0.104(19) -0.021(11) -0.027(15) 0.009(11)
C65 0.088(13) 0.069(11) 0.088(15) -0.015(10) -0.030(11) 0.006(10)
C66 0.086(14) 0.066(11) 0.087(15) -0.013(10) -0.031(11) 0.006(10)
C67 0.089(14) 0.066(11) 0.089(15) -0.013(10) -0.029(11) 0.006(10)
C68 0.093(14) 0.068(11) 0.093(15) -0.012(10) -0.030(11) 0.004(10)
C69 0.094(14) 0.073(11) 0.094(15) -0.010(10) -0.029(11) 0.002(10)
C70 0.093(14) 0.075(11) 0.092(15) -0.013(10) -0.029(11) 0.002(10)
C71 0.065(11) 0.081(16) 0.066(15) -0.001(12) 0.004(10) -0.002(11)
C72 0.060(10) 0.070(11) 0.056(11) 0.001(8) 0.008(8) -0.007(8)
C73 0.061(10) 0.071(11) 0.054(11) 0.000(9) 0.007(8) -0.006(8)
C74 0.060(10) 0.071(11) 0.053(11) -0.002(9) 0.007(8) -0.005(8)
C75 0.059(10) 0.071(11) 0.053(11) -0.002(9) 0.008(8) -0.006(8)
C76 0.060(10) 0.071(11) 0.054(11) -0.002(9) 0.009(8) -0.006(8)
C77 0.060(10) 0.071(11) 0.056(11) -0.001(9) 0.009(8) -0.005(8)

loop_
_atom_type_symbol
_atom_type_description
_atom_type_scat_dispersion_real
_atom_type_scat_dispersion_imag
_atom_type_scat_source
C C 0.0033 0.0016 'International Tables Vol C Tables 4.2.6.8 and 6.1.1.4'
H H 0.0000 0.0000 'International Tables Vol C Tables 4.2.6.8 and 6.1.1.4'
I I -0.4742 1.8119 'International Tables Vol C Tables 4.2.6.8 and 6.1.1.4'
N N 0.0061 0.0033 'International Tables Vol C Tables 4.2.6.8 and 6.1.1.4'
P P 0.1023 0.0942 'International Tables Vol C Tables 4.2.6.8 and 6.1.1.4'
U U -9.6767 9.6646 'International Tables Vol C Tables 4.2.6.8 and 6.1.1.4'

loop_
_geom_angle_atom_site_label_1
_geom_angle_atom_site_label_2
_geom_angle_atom_site_label_3
_geom_angle
P1 U1 I1 95.35(14)
P2 U1 I1 95.66(13)
P2 U1 P1 118.84(16)
P2 U1 P3 119.73(15)
P3 U1 I1 90.78(14)
P3 U1 P1 120.04(15)
N1 U1 I1 102.5(5)
N1 U1 P1 34.7(4)
N1 U1 P2 148.5(5)
N1 U1 P3 85.8(4)
N1 U1 N2 113.4(6)
N2 U1 I1 111.0(5)
N2 U1 P1 85.3(4)
N2 U1 P2 35.3(4)
N2 U1 P3 145.6(5)
N3 U1 I1 100.3(5)
N3 U1 P1 150.1(5)
N3 U1 P2 84.9(4)
N3 U1 P3 35.3(4)
N3 U1 N1 116.2(6)
N3 U1 N2 112.0(6)
N1 P1 U1 50.6(6)
N1 P1 C10 106.9(10)
N1 P1 C16 113.8(10)
C10 P1 U1 131.4(8)
C16 P1 U1 125.1(8)
C16 P1 C10 103.0(11)
N2 P2 U1 51.9(6)
N2 P2 C31 108.9(9)
N2 P2 C37 112.7(10)
C31 P2 U1 125.5(7)
C31 P2 C37 101.4(10)
C37 P2 U1 132.9(7)
N3 P3 U1 50.7(6)
N3 P3 C52 112.5(10)
N3 P3 C58 108.0(10)
C52 P3 U1 126.1(8)
C52 P3 C58 101.6(11)
C58 P3 U1 131.7(8)
P1 N1 U1 94.6(8)
C1 N1 U1 137.5(14)
C1 N1 P1 127.5(14)
P2 N2 U1 92.9(8)
C22 N2 U1 138.4(13)
C22 N2 P2 128.2(14)
P3 N3 U1 94.0(8)
C43 N3 U1 138.1(13)
C43 N3 P3 127.8(14)
C2 C1 N1 116(2)
C2 C1 C8 124(2)
C8 C1 N1 120(2)
C1 C2 C3 125(2)
C1 C2 C4 117(2)
C4 C2 C3 118(2)
C2 C3 H3A 109.5
C2 C3 H3B 109.5
C2 C3 H3C 109.5
H3A C3 H3B 109.5
H3A C3 H3C 109.5
H3B C3 H3C 109.5
C2 C4 H4 120.1
C5 C4 C2 120(2)
C5 C4 H4 120.1
C4 C5 C6 118(2)
C7 C5 C4 121(2)
C7 C5 C6 121(2)
C5 C6 H6A 109.5
C5 C6 H6B 109.5
C5 C6 H6C 109.5
H6A C6 H6B 109.5
H6A C6 H6C 109.5
H6B C6 H6C 109.5
C5 C7 H7 119.6
C5 C7 C8 121(2)
C8 C7 H7 119.6
C1 C8 C7 117(2)
C1 C8 C9 122.9(19)
C7 C8 C9 120(2)
C8 C9 H9A 109.5
C8 C9 H9B 109.5
C8 C9 H9C 109.5
H9A C9 H9B 109.5
H9A C9 H9C 109.5
H9B C9 H9C 109.5
C11 C10 P1 124.4(19)
C15 C10 P1 118.4(18)
C15 C10 C11 117(2)
C10 C11 H11 120.4
C12 C11 C10 119(2)
C12 C11 H11 120.4
C11 C12 H12 118.0
C11 C12 C13 124(2)
C13 C12 H12 118.0
C12 C13 H13 121.0
C12 C13 C14 118(3)
C14 C13 H13 121.0
C13 C14 H14 120.4
C15 C14 C13 119(2)
C15 C14 H14 120.4
C10 C15 C14 123(2)
C10 C15 H15 118.7
C14 C15 H15 118.7
C17 C16 P1 117.6(18)
C17 C16 C21 116(2)
C21 C16 P1 126(2)
C16 C17 H17 117.8
C16 C17 C18 124(2)
C18 C17 H17 117.8
C17 C18 H18 121.6
C17 C18 C19 117(3)
C19 C18 H18 121.6
C18 C19 H19 120.2
C20 C19 C18 120(3)
C20 C19 H19 120.2
C19 C20 H20 117.9
C19 C20 C21 124(2)
C21 C20 H20 117.9
C16 C21 H21 120.5
C20 C21 C16 119(3)
C20 C21 H21 120.5
C23 C22 N2 120(2)
C29 C22 N2 121(2)
C29 C22 C23 119(2)
C22 C23 C24 123.1(19)
C25 C23 C22 117(2)
C25 C23 C24 119(2)
C23 C24 H24A 109.5
C23 C24 H24B 109.5
C23 C24 H24C 109.5
H24A C24 H24B 109.5
H24A C24 H24C 109.5
H24B C24 H24C 109.5
C23 C25 H25 118.1
C26 C25 C23 124(2)
C26 C25 H25 118.1
C25 C26 C27 123(2)
C25 C26 C28 118(2)
C28 C26 C27 119(2)
C26 C27 H27A 109.5
C26 C27 H27B 109.5
C26 C27 H27C 109.5
H27A C27 H27B 109.5
H27A C27 H27C 109.5
H27B C27 H27C 109.5
C26 C28 H28 120.3
C29 C28 C26 119(2)
C29 C28 H28 120.3
C22 C29 C30 119.4(19)
C28 C29 C22 122(2)
C28 C29 C30 118(2)
C29 C30 H30A 109.5
C29 C30 H30B 109.5
C29 C30 H30C 109.5
H30A C30 H30B 109.5
H30A C30 H30C 109.5
H30B C30 H30C 109.5
C32 C31 P2 118.8(16)
C32 C31 C36 120(2)
C36 C31 P2 121.0(18)
C31 C32 H32 119.7
C31 C32 C33 121(2)
C33 C32 H32 119.7
C32 C33 H33 120.6
C34 C33 C32 119(2)
C34 C33 H33 120.6
C33 C34 H34 119.4
C35 C34 C33 121(2)
C35 C34 H34 119.4
C34 C35 H35 119.0
C34 C35 C36 122(2)
C36 C35 H35 119.0
C31 C36 H36 121.5
C35 C36 C31 117(2)
C35 C36 H36 121.5
C38 C37 P2 124.4(16)
C42 C37 P2 115.9(17)
C42 C37 C38 119(2)
C37 C38 H38 120.3
C39 C38 C37 119(2)
C39 C38 H38 120.3
C38 C39 H39 120.5
C38 C39 C40 119(2)
C40 C39 H39 120.5
C39 C40 H40 119.4
C41 C40 C39 121(2)
C41 C40 H40 119.4
C40 C41 H41 119.6
C40 C41 C42 121(2)
C42 C41 H41 119.6
C37 C42 C41 120(2)
C37 C42 H42 119.9
C41 C42 H42 119.9
N3 C43 C44 120(2)
C50 C43 N3 120(2)
C50 C43 C44 120(2)
C43 C44 C45 123(2)
C43 C44 C46 117(2)
C46 C44 C45 119(2)
C44 C45 H45A 109.5
C44 C45 H45B 109.5
C44 C45 H45C 109.5
H45A C45 H45B 109.5
H45A C45 H45C 109.5
H45B C45 H45C 109.5
C44 C46 H46 119.3
C47 C46 C44 121(2)
C47 C46 H46 119.3
C46 C47 C48 119(2)
C46 C47 C49 122(2)
C49 C47 C48 119(2)
C47 C48 H48A 109.5
C47 C48 H48B 109.5
C47 C48 H48C 109.5
H48A C48 H48B 109.5
H48A C48 H48C 109.5
H48B C48 H48C 109.5
C47 C49 H49 120.6
C47 C49 C50 119(2)
C50 C49 H49 120.6
C43 C50 C49 121(2)
C43 C50 C51 121(2)
C49 C50 C51 118(2)
C50 C51 H51A 109.5
C50 C51 H51B 109.5
C50 C51 H51C 109.5
H51A C51 H51B 109.5
H51A C51 H51C 109.5
H51B C51 H51C 109.5
C53 C52 P3 126(2)
C57 C52 P3 119.9(19)
C57 C52 C53 114(2)
C52 C53 H53 118.6
C54 C53 C52 123(3)
C54 C53 H53 118.6
C53 C54 H54 119.5
C53 C54 C55 121(3)
C55 C54 H54 119.5
C54 C55 H55 120.6
C54 C55 C56 119(3)
C56 C55 H55 120.6
C55 C56 H56 120.5
C57 C56 C55 119(3)
C57 C56 H56 120.5
C52 C57 H57 117.7
C56 C57 C52 125(2)
C56 C57 H57 117.7
C59 C58 P3 126.3(17)
C59 C58 C63 117(2)
C63 C58 P3 116.2(16)
C58 C59 H59 118.9
C58 C59 C60 122(2)
C60 C59 H59 118.9
C59 C60 H60 120.2
C61 C60 C59 120(2)
C61 C60 H60 120.2
C60 C61 H61 120.6
C62 C61 C60 119(2)
C62 C61 H61 120.6
C61 C62 H62 119.0
C63 C62 C61 122(2)
C63 C62 H62 119.0
C58 C63 H63 119.9
C62 C63 C58 120(2)
C62 C63 H63 119.9
H64A C64 H64B 109.5
H64A C64 H64C 109.5
H64B C64 H64C 109.5
C65 C64 H64A 109.5
C65 C64 H64B 109.5
C65 C64 H64C 109.5
C66 C65 C64 123(4)
C66 C65 C70 119(4)
C70 C65 C64 118(4)
C65 C66 H66 118.6
C67 C66 C65 123(4)
C67 C66 H66 118.6
C66 C67 H67 119.4
C66 C67 C68 121(4)
C68 C67 H67 119.4
C67 C68 H68 120.1
C69 C68 C67 120(4)
C69 C68 H68 120.1
C68 C69 H69 121.0
C68 C69 C70 118(4)
C70 C69 H69 121.0
C65 C70 C69 119(4)
C65 C70 H70 120.4
C69 C70 H70 120.4
H71A C71 H71B 109.5
H71A C71 H71C 109.5
H71B C71 H71C 109.5
C72 C71 H71A 109.5
C72 C71 H71B 109.5
C72 C71 H71C 109.5
C73 C72 C71 119(3)
C73 C72 C77 120(3)
C77 C72 C71 122(3)
C72 C73 H73 120.6
C74 C73 C72 119(3)
C74 C73 H73 120.6
C73 C74 H74 119.1
C73 C74 C75 122(3)
C75 C74 H74 119.1
C74 C75 H75 119.3
C74 C75 C76 121(4)
C76 C75 H75 119.3
C75 C76 H76 121.4
C75 C76 C77 117(3)
C77 C76 H76 121.4
C72 C77 H77 119.6
C76 C77 C72 121(3)
C76 C77 H77 119.6

loop_
_geom_bond_atom_site_label_1
_geom_bond_atom_site_label_2
_geom_bond_distance
U1 I1 2.980(2)
U1 P1 2.949(6)
U1 P2 2.932(5)
U1 P3 2.941(6)
U1 N1 2.288(17)
U1 N2 2.309(17)
U1 N3 2.280(17)
P1 N1 1.685(18)
P1 C10 1.82(3)
P1 C16 1.80(3)
P2 N2 1.695(17)
P2 C31 1.84(2)
P2 C37 1.85(2)
P3 N3 1.703(17)
P3 C52 1.81(3)
P3 C58 1.81(2)
N1 C1 1.44(3)
N2 C22 1.44(3)
N3 C43 1.41(3)
C1 C2 1.38(3)
C1 C8 1.38(3)
C2 C3 1.49(3)
C2 C4 1.46(3)
C3 H3A 0.9800
C3 H3B 0.9800
C3 H3C 0.9800
C4 H4 0.9500
C4 C5 1.38(3)
C5 C6 1.55(3)
C5 C7 1.36(3)
C6 H6A 0.9800
C6 H6B 0.9800
C6 H6C 0.9800
C7 H7 0.9500
C7 C8 1.43(3)
C8 C9 1.48(3)
C9 H9A 0.9800
C9 H9B 0.9800
C9 H9C 0.9800
C10 C11 1.44(3)
C10 C15 1.39(3)
C11 H11 0.9500
C11 C12 1.37(3)
C12 H12 0.9500
C12 C13 1.37(4)
C13 H13 0.9500
C13 C14 1.41(3)
C14 H14 0.9500
C14 C15 1.40(3)
C15 H15 0.9500
C16 C17 1.39(3)
C16 C21 1.44(3)
C17 H17 0.9500
C17 C18 1.42(3)
C18 H18 0.9500
C18 C19 1.42(3)
C19 H19 0.9500
C19 C20 1.33(4)
C20 H20 0.9500
C20 C21 1.40(4)
C21 H21 0.9500
C22 C23 1.42(3)
C22 C29 1.40(3)
C23 C24 1.51(3)
C23 C25 1.40(3)
C24 H24A 0.9800
C24 H24B 0.9800
C24 H24C 0.9800
C25 H25 0.9500
C25 C26 1.35(3)
C26 C27 1.55(3)
C26 C28 1.43(3)
C27 H27A 0.9800
C27 H27B 0.9800
C27 H27C 0.9800
C28 H28 0.9500
C28 C29 1.37(3)
C29 C30 1.53(3)
C30 H30A 0.9800
C30 H30B 0.9800
C30 H30C 0.9800
C31 C32 1.36(3)
C31 C36 1.44(3)
C32 H32 0.9500
C32 C33 1.42(3)
C33 H33 0.9500
C33 C34 1.37(3)
C34 H34 0.9500
C34 C35 1.36(3)
C35 H35 0.9500
C35 C36 1.40(3)
C36 H36 0.9500
C37 C38 1.41(3)
C37 C42 1.39(3)
C38 H38 0.9500
C38 C39 1.40(3)
C39 H39 0.9500
C39 C40 1.41(3)
C40 H40 0.9500
C40 C41 1.34(3)
C41 H41 0.9500
C41 C42 1.39(3)
C42 H42 0.9500
C43 C44 1.42(3)
C43 C50 1.38(3)
C44 C45 1.49(3)
C44 C46 1.42(3)
C45 H45A 0.9800
C45 H45B 0.9800
C45 H45C 0.9800
C46 H46 0.9500
C46 C47 1.35(3)
C47 C48 1.54(3)
C47 C49 1.37(3)
C48 H48A 0.9800
C48 H48B 0.9800
C48 H48C 0.9800
C49 H49 0.9500
C49 C50 1.41(3)
C50 C51 1.51(3)
C51 H51A 0.9800
C51 H51B 0.9800
C51 H51C 0.9800
C52 C53 1.43(3)
C52 C57 1.40(3)
C53 H53 0.9500
C53 C54 1.37(3)
C54 H54 0.9500
C54 C55 1.38(4)
C55 H55 0.9500
C55 C56 1.41(4)
C56 H56 0.9500
C56 C57 1.37(3)
C57 H57 0.9500
C58 C59 1.38(3)
C58 C63 1.45(3)
C59 H59 0.9500
C59 C60 1.42(3)
C60 H60 0.9500
C60 C61 1.41(3)
C61 H61 0.9500
C61 C62 1.39(3)
C62 H62 0.9500
C62 C63 1.38(3)
C63 H63 0.9500
C64 H64A 0.9800
C64 H64B 0.9800
C64 H64C 0.9800
C64 C65 1.46(5)
C65 C66 1.38(5)
C65 C70 1.41(5)
C66 H66 0.9500
C66 C67 1.37(5)
C67 H67 0.9500
C67 C68 1.40(5)
C68 H68 0.9500
C68 C69 1.39(5)
C69 H69 0.9500
C69 C70 1.51(5)
C70 H70 0.9500
C71 H71A 0.9800
C71 H71B 0.9800
C71 H71C 0.9800
C71 C72 1.56(5)
C72 C73 1.38(4)
C72 C77 1.42(5)
C73 H73 0.9500
C73 C74 1.36(4)
C74 H74 0.9500
C74 C75 1.37(4)
C75 H75 0.9500
C75 C76 1.38(4)
C76 H76 0.9500
C76 C77 1.40(4)
C77 H77 0.9500

loop_
_geom_torsion_atom_site_label_1
_geom_torsion_atom_site_label_2
_geom_torsion_atom_site_label_3
_geom_torsion_atom_site_label_4
_geom_torsion
U1 P1 N1 C1 -174(2)
U1 P1 C10 C11 101(2)
U1 P1 C10 C15 -74(2)
U1 P1 C16 C17 40(2)
U1 P1 C16 C21 -147.1(18)
U1 P2 N2 C22 173(2)
U1 P2 C31 C32 40(2)
U1 P2 C31 C36 -140.2(14)
U1 P2 C37 C38 96.7(18)
U1 P2 C37 C42 -91.7(17)
U1 P3 N3 C43 -177(2)
U1 P3 C52 C53 -128.3(18)
U1 P3 C52 C57 56(2)
U1 P3 C58 C59 100(2)
U1 P3 C58 C63 -77(2)
U1 N1 C1 C2 -79(3)
U1 N1 C1 C8 98(3)
U1 N2 C22 C23 86(3)
U1 N2 C22 C29 -93(3)
U1 N3 C43 C44 96(3)
U1 N3 C43 C50 -83(3)
P1 N1 C1 C2 92(2)
P1 N1 C1 C8 -91(2)
P1 C10 C11 C12 -176(2)
P1 C10 C15 C14 174(2)
P1 C16 C17 C18 174(2)
P1 C16 C21 C20 -173.5(19)
P2 N2 C22 C23 -83(2)
P2 N2 C22 C29 97(2)
P2 C31 C32 C33 -177.0(16)
P2 C31 C36 C35 176.2(15)
P2 C37 C38 C39 172.1(17)
P2 C37 C42 C41 -171.3(17)
P3 N3 C43 C44 -88(2)
P3 N3 C43 C50 93(2)
P3 C52 C53 C54 -174.9(19)
P3 C52 C57 C56 174.5(19)
P3 C58 C59 C60 -175.4(19)
P3 C58 C63 C62 177.0(18)
N1 P1 C10 C11 49(2)
N1 P1 C10 C15 -125.8(19)
N1 P1 C16 C17 97(2)
N1 P1 C16 C21 -90(2)
N1 C1 C2 C3 4(3)
N1 C1 C2 C4 -177.6(18)
N1 C1 C8 C7 178.1(18)
N1 C1 C8 C9 -2(3)
N2 P2 C31 C32 96.5(18)
N2 P2 C31 C36 -84.1(18)
N2 P2 C37 C38 38(2)
N2 P2 C37 C42 -150.1(15)
N2 C22 C23 C24 -4(3)
N2 C22 C23 C25 -179.9(18)
N2 C22 C29 C28 179.7(19)
N2 C22 C29 C30 7(3)
N3 P3 C52 C53 -71(2)
N3 P3 C52 C57 112.7(19)
N3 P3 C58 C59 47(2)
N3 P3 C58 C63 -129.8(17)
N3 C43 C44 C45 -6(3)
N3 C43 C44 C46 175.8(17)
N3 C43 C50 C49 -176.4(18)
N3 C43 C50 C51 5(3)
C1 C2 C4 C5 -3(3)
C2 C1 C8 C7 -5(3)
C2 C1 C8 C9 175(2)
C2 C4 C5 C6 178.5(19)
C2 C4 C5 C7 -1(3)
C3 C2 C4 C5 176(2)
C4 C5 C7 C8 1(3)
C5 C7 C8 C1 2(3)
C5 C7 C8 C9 -178(2)
C6 C5 C7 C8 -178.1(19)
C8 C1 C2 C3 -173(2)
C8 C1 C2 C4 6(3)
C10 P1 N1 U1 130.1(9)
C10 P1 N1 C1 -44(2)
C10 P1 C16 C17 -147.4(19)
C10 P1 C16 C21 26(2)
C10 C11 C12 C13 3(4)
C11 C10 C15 C14 -1(4)
C11 C12 C13 C14 -4(4)
C12 C13 C14 C15 2(4)
C13 C14 C15 C10 0(4)
C15 C10 C11 C12 -1(4)
C16 P1 N1 U1 -116.9(10)
C16 P1 N1 C1 69(2)
C16 P1 C10 C11 -71(2)
C16 P1 C10 C15 114(2)
C16 C17 C18 C19 1(4)
C17 C16 C21 C20 0(3)
C17 C18 C19 C20 -2(4)
C18 C19 C20 C21 2(4)
C19 C20 C21 C16 -1(4)
C21 C16 C17 C18 0(4)
C22 C23 C25 C26 -2(3)
C23 C22 C29 C28 0(3)
C23 C22 C29 C30 -172.6(18)
C23 C25 C26 C27 -178(2)
C23 C25 C26 C28 4(3)
C24 C23 C25 C26 -177.9(19)
C25 C26 C28 C29 -4(3)
C26 C28 C29 C22 2(3)
C26 C28 C29 C30 174.9(19)
C27 C26 C28 C29 178(2)
C29 C22 C23 C24 175.5(18)
C29 C22 C23 C25 0(3)
C31 P2 N2 U1 -120.7(9)
C31 P2 N2 C22 53(2)
C31 P2 C37 C38 -78(2)
C31 P2 C37 C42 93.7(17)
C31 C32 C33 C34 -2(3)
C32 C31 C36 C35 -4(3)
C32 C33 C34 C35 1(3)
C33 C34 C35 C36 -2(3)
C34 C35 C36 C31 4(3)
C36 C31 C32 C33 4(3)
C37 P2 N2 U1 127.6(8)
C37 P2 N2 C22 -59(2)
C37 P2 C31 C32 -144.5(17)
C37 P2 C31 C36 34.9(19)
C37 C38 C39 C40 -1(3)
C38 C37 C42 C41 1(3)
C38 C39 C40 C41 0(3)
C39 C40 C41 C42 1(3)
C40 C41 C42 C37 -2(3)
C42 C37 C38 C39 1(3)
C43 C44 C46 C47 2(3)
C44 C43 C50 C49 5(3)
C44 C43 C50 C51 -173.5(19)
C44 C46 C47 C48 179.0(19)
C44 C46 C47 C49 3(3)
C45 C44 C46 C47 -176.0(19)
C46 C47 C49 C50 -4(3)
C47 C49 C50 C43 -1(3)
C47 C49 C50 C51 178.2(19)
C48 C47 C49 C50 -179.6(19)
C50 C43 C44 C45 171.9(19)
C50 C43 C44 C46 -6(3)
C52 P3 N3 U1 -119.0(10)
C52 P3 N3 C43 64(2)
C52 P3 C58 C59 -71(2)
C52 P3 C58 C63 111.6(19)
C52 C53 C54 C55 -1(4)
C53 C52 C57 C56 -2(3)
C53 C54 C55 C56 2(4)
C54 C55 C56 C57 -3(4)
C55 C56 C57 C52 3(4)
C57 C52 C53 C54 1(3)
C58 P3 N3 U1 129.7(9)
C58 P3 N3 C43 -48(2)
C58 P3 C52 C53 44(2)
C58 P3 C52 C57 -132.1(19)
C58 C59 C60 C61 -2(4)
C59 C58 C63 C62 0(3)
C59 C60 C61 C62 0(4)
C60 C61 C62 C63 1(4)
C61 C62 C63 C58 -1(4)
C63 C58 C59 C60 2(4)
C64 C65 C66 C67 178(4)
C64 C65 C70 C69 -179(3)
C65 C66 C67 C68 1(6)
C66 C65 C70 C69 -3(6)
C66 C67 C68 C69 -4(6)
C67 C68 C69 C70 3(6)
C68 C69 C70 C65 0(6)
C70 C65 C66 C67 2(6)
C71 C72 C73 C74 174(3)
C71 C72 C77 C76 -174(3)
C72 C73 C74 C75 5(5)
C73 C72 C77 C76 3(5)
C73 C74 C75 C76 -6(5)
C74 C75 C76 C77 5(5)
C75 C76 C77 C72 -4(5)
C77 C72 C73 C74 -4(5)
